data_2228476
loop_
_publ_author_name
'Zenz, Ivo'
'Mayr, Herbert'
'Mayer, Peter'

_publ_section_title
;
 <i>trans</i>-2-(2-Nitro-1-phenylethyl)cyclohexanone
;
_journal_coeditor_code NG5052
_journal_issue 12
_journal_name_full 'Acta Crystallographica Section E'
_journal_page_first o3136
_journal_paper_doi 10.1107/S1600536810045423
_journal_volume 66
_journal_year 2010
_chemical_formula_iupac 'C14 H17 N O3'
_chemical_formula_moiety 'C14 H17 N O3'
_chemical_formula_sum 'C14 H17 N O3'
_chemical_formula_weight 247.290
_chemical_name_systematic
;
<i>trans</i>-2-(2-Nitro-1-phenylethyl)cyclohexanone
;
_space_group_IT_number 14
_symmetry_cell_setting monoclinic
_symmetry_space_group_name_Hall '-P 2ybc'
_symmetry_space_group_name_H-M 'P 1 21/c 1'
_atom_sites_solution_hydrogens geom
_atom_sites_solution_primary direct
_atom_sites_solution_secondary difmap
_audit_creation_method 'form98_non/compatible with shelxl97-2'
_cell_angle_alpha 90.00
_cell_angle_beta 91.734(4)
_cell_angle_gamma 90.00
_cell_formula_units_Z 4
_cell_length_a 13.4567(6)
_cell_length_b 8.3618(4)
_cell_length_c 11.3668(5)
_cell_measurement_reflns_used 3796
_cell_measurement_temperature 173(2)
_cell_measurement_theta_max 26.2488
_cell_measurement_theta_min 4.3050
_cell_volume 1278.43(10)
_computing_cell_refinement 'CrysAlis Pro (Oxford Diffraction, 2006)'
_computing_data_collection 'CrysAlis Pro (Oxford Diffraction, 2006)'
_computing_data_reduction 'CrysAlis Pro (Oxford Diffraction, 2006)'
_computing_molecular_graphics
;
ORTEP-3 for Windows (Farrugia, 1997) and <i>Mercury</i> (Macrae <i>et
al.</i>, 2006)
;
_computing_publication_material 'PLATON (Spek, 2009)'
_computing_structure_refinement 'SHELXL97 (Sheldrick, 2008)'
_computing_structure_solution 'SIR97 (Altomare <i>et al.</i>, 1999)'
_diffrn_ambient_temperature 173(2)
_diffrn_measured_fraction_theta_full 0.995
_diffrn_measured_fraction_theta_max 0.995
_diffrn_measurement_device 'CCD camera on \k-goniostat'
_diffrn_measurement_device_type 'Oxford Xcalibur'
_diffrn_measurement_method '\w scans'
_diffrn_radiation_monochromator graphite
_diffrn_radiation_source 'fine-focus sealed tube'
_diffrn_radiation_type MoK\a
_diffrn_radiation_wavelength 0.71073
_diffrn_reflns_av_R_equivalents 0.0255
_diffrn_reflns_av_sigmaI/netI 0.0357
_diffrn_reflns_limit_h_max 16
_diffrn_reflns_limit_h_min -16
_diffrn_reflns_limit_k_max 10
_diffrn_reflns_limit_k_min -10
_diffrn_reflns_limit_l_max 14
_diffrn_reflns_limit_l_min -14
_diffrn_reflns_number 9360
_diffrn_reflns_theta_full 26.36
_diffrn_reflns_theta_max 26.36
_diffrn_reflns_theta_min 4.32
_exptl_absorpt_coefficient_mu 0.090
_exptl_absorpt_correction_T_max 1.00000
_exptl_absorpt_correction_T_min 0.98565
_exptl_absorpt_correction_type multi-scan
_exptl_absorpt_process_details
;
(CrysAlis Pro; Oxford Diffraction, 2006)
;
_exptl_crystal_colour colourless
_exptl_crystal_density_diffrn 1.28483(10)
_exptl_crystal_density_method 'not measured'
_exptl_crystal_description block
_exptl_crystal_F_000 528
_exptl_crystal_size_max 0.38
_exptl_crystal_size_mid 0.27
_exptl_crystal_size_min 0.18
_refine_diff_density_max 0.167
_refine_diff_density_min -0.173
_refine_ls_extinction_method none
_refine_ls_goodness_of_fit_ref 0.980
_refine_ls_hydrogen_treatment constr
_refine_ls_matrix_type full
_refine_ls_number_parameters 163
_refine_ls_number_reflns 2605
_refine_ls_number_restraints 0
_refine_ls_restrained_S_all 0.980
_refine_ls_R_factor_all 0.0550
_refine_ls_R_factor_gt 0.0361
_refine_ls_shift/su_max 0.000
_refine_ls_shift/su_mean 0.000
_refine_ls_structure_factor_coef Fsqd
_refine_ls_weighting_details 'calc w=1/[\s^2^(Fo^2^)+(0.0503P)^2^+0.0000P] where P=(Fo^2^+2Fc^2^)/3'
_refine_ls_weighting_scheme calc
_refine_ls_wR_factor_gt 0.0857
_refine_ls_wR_factor_ref 0.0902
_reflns_number_gt 1829
_reflns_number_total 2605
_reflns_threshold_expression I>2sigma(I)
_cod_data_source_file ng5052.cif
_cod_data_source_block I
_cod_original_sg_symbol_H-M 'P 21/c'
_cod_database_code 2228476
_cod_database_fobs_code 2228476

loop_
_symmetry_equiv_pos_as_xyz
'x, y, z'
'-x, y+1/2, -z+1/2'
'-x, -y, -z'
'x, -y-1/2, z-1/2'

loop_
_atom_site_type_symbol
_atom_site_label
_atom_site_fract_x
_atom_site_fract_y
_atom_site_fract_z
_atom_site_U_iso_or_equiv
_atom_site_adp_type
_atom_site_calc_flag
_atom_site_refinement_flags
_atom_site_occupancy
_atom_site_disorder_assembly
_atom_site_disorder_group
O O1 0.27791(8) 0.45264(12) 0.27671(8) 0.0497(3) Uani d . 1 . .
O O2 0.30532(7) 0.25646(11) 0.39600(7) 0.0361(3) Uani d . 1 . .
O O3 0.46549(7) -0.07785(11) 0.20442(8) 0.0378(3) Uani d . 1 . .
N N1 0.30166(8) 0.31433(13) 0.29688(9) 0.0272(3) Uani d . 1 . .
C C1 0.32921(9) 0.20990(14) 0.19718(10) 0.0243(3) Uani d . 1 . .
H H1A 0.4012 0.1854 0.2029 0.029 Uiso calc R 1 . .
H H1B 0.3155 0.2661 0.1218 0.029 Uiso calc R 1 . .
C C2 0.26933(9) 0.05426(14) 0.20005(10) 0.0214(3) Uani d . 1 . .
H H2 0.2817 0.0036 0.2788 0.026 Uiso calc R 1 . .
C C3 0.30432(9) -0.06309(14) 0.10615(10) 0.0217(3) Uani d . 1 . .
H H3 0.2931 -0.0124 0.0272 0.026 Uiso calc R 1 . .
C C4 0.41304(9) -0.11083(15) 0.11829(11) 0.0258(3) Uani d . 1 . .
C C5 0.44795(10) -0.21687(16) 0.02103(11) 0.0333(3) Uani d . 1 . .
H H5A 0.5197 -0.2403 0.0330 0.040 Uiso calc R 1 . .
H H5B 0.4383 -0.1623 -0.0558 0.040 Uiso calc R 1 . .
C C6 0.38803(10) -0.37313(16) 0.02159(11) 0.0333(3) Uani d . 1 . .
H H6A 0.4068 -0.4406 -0.0458 0.040 Uiso calc R 1 . .
H H6B 0.4037 -0.4330 0.0950 0.040 Uiso calc R 1 . .
C C7 0.27722(9) -0.33748(16) 0.01310(11) 0.0325(3) Uani d . 1 . .
H H7A 0.2397 -0.4386 0.0205 0.039 Uiso calc R 1 . .
H H7B 0.2605 -0.2914 -0.0653 0.039 Uiso calc R 1 . .
C C8 0.24528(10) -0.22137(15) 0.10807(11) 0.0279(3) Uani d . 1 . .
H H8A 0.2551 -0.2724 0.1862 0.033 Uiso calc R 1 . .
H H8B 0.1735 -0.1978 0.0966 0.033 Uiso calc R 1 . .
C C9 0.15860(9) 0.08735(14) 0.18614(10) 0.0220(3) Uani d . 1 . .
C C10 0.11872(9) 0.16173(15) 0.08584(10) 0.0298(3) Uani d . 1 . .
H H10 0.1618 0.1982 0.0268 0.036 Uiso calc R 1 . .
C C11 0.01755(10) 0.18327(17) 0.07092(12) 0.0358(3) Uani d . 1 . .
H H11 -0.0082 0.2349 0.0021 0.043 Uiso calc R 1 . .
C C12 -0.04660(10) 0.13068(16) 0.15475(12) 0.0368(4) Uani d . 1 . .
H H12 -0.1163 0.1439 0.1434 0.044 Uiso calc R 1 . .
C C13 -0.00848(11) 0.05889(17) 0.25497(13) 0.0393(4) Uani d . 1 . .
H H13 -0.0521 0.0231 0.3136 0.047 Uiso calc R 1 . .
C C14 0.09322(10) 0.03820(16) 0.27118(11) 0.0316(3) Uani d . 1 . .
H H14 0.1186 -0.0103 0.3415 0.038 Uiso calc R 1 . .

loop_
_atom_site_aniso_label
_atom_site_aniso_U_11
_atom_site_aniso_U_22
_atom_site_aniso_U_33
_atom_site_aniso_U_12
_atom_site_aniso_U_13
_atom_site_aniso_U_23
O1 0.0667(8) 0.0264(6) 0.0566(7) 0.0132(5) 0.0092(5) -0.0020(5)
O2 0.0429(6) 0.0418(6) 0.0236(5) -0.0013(5) 0.0033(4) -0.0039(4)
O3 0.0260(5) 0.0419(6) 0.0449(6) 0.0040(4) -0.0083(4) -0.0096(5)
N1 0.0240(6) 0.0270(6) 0.0306(6) -0.0007(5) 0.0020(4) -0.0046(5)
C1 0.0260(7) 0.0258(7) 0.0212(6) -0.0004(6) 0.0048(5) -0.0022(5)
C2 0.0215(6) 0.0223(7) 0.0204(6) 0.0001(5) 0.0014(5) 0.0015(5)
C3 0.0202(6) 0.0225(7) 0.0224(6) 0.0013(5) -0.0008(5) 0.0007(5)
C4 0.0233(7) 0.0234(7) 0.0308(7) -0.0014(6) 0.0026(5) 0.0010(5)
C5 0.0247(7) 0.0381(8) 0.0373(7) 0.0055(6) 0.0055(6) -0.0061(6)
C6 0.0321(8) 0.0299(8) 0.0377(7) 0.0080(6) -0.0019(6) -0.0082(6)
C7 0.0309(8) 0.0269(7) 0.0395(8) 0.0019(6) -0.0040(6) -0.0070(6)
C8 0.0215(7) 0.0253(7) 0.0368(7) -0.0004(6) 0.0004(5) -0.0035(6)
C9 0.0222(7) 0.0183(6) 0.0255(6) 0.0010(5) 0.0011(5) -0.0044(5)
C10 0.0270(7) 0.0326(8) 0.0299(7) 0.0017(6) 0.0018(5) 0.0017(6)
C11 0.0315(8) 0.0384(8) 0.0371(8) 0.0066(7) -0.0052(6) 0.0032(6)
C12 0.0202(7) 0.0360(8) 0.0540(9) 0.0061(6) -0.0015(6) -0.0032(7)
C13 0.0274(8) 0.0412(9) 0.0500(8) 0.0009(7) 0.0126(6) 0.0048(7)
C14 0.0277(7) 0.0332(8) 0.0340(7) 0.0031(6) 0.0053(6) 0.0060(6)

loop_
_atom_type_symbol
_atom_type_description
_atom_type_scat_dispersion_real
_atom_type_scat_dispersion_imag
_atom_type_scat_source
C C 0.0033 0.0016 'International Tables Vol C Tables 4.2.6.8 and 6.1.1.4'
H H 0.0000 0.0000 'International Tables Vol C Tables 4.2.6.8 and 6.1.1.4'
N N 0.0061 0.0033 'International Tables Vol C Tables 4.2.6.8 and 6.1.1.4'
O O 0.0106 0.0060 'International Tables Vol C Tables 4.2.6.8 and 6.1.1.4'

loop_
_geom_angle_atom_site_label_1
_geom_angle_atom_site_label_2
_geom_angle_atom_site_label_3
_geom_angle_site_symmetry_1
_geom_angle_site_symmetry_3
_geom_angle
_geom_angle_publ_flag
O1 N1 O2 . . 123.37(10) ?
O1 N1 C1 . . 118.92(10) ?
O2 N1 C1 . . 117.70(10) ?
N1 C1 C2 . . 109.84(9) ?
N1 C1 H1A . . 109.7 ?
C2 C1 H1A . . 109.7 ?
N1 C1 H1B . . 109.7 ?
C2 C1 H1B . . 109.7 ?
H1A C1 H1B . . 108.2 ?
C9 C2 C1 . . 110.98(10) ?
C9 C2 C3 . . 111.39(9) ?
C1 C2 C3 . . 110.85(9) ?
C9 C2 H2 . . 107.8 ?
C1 C2 H2 . . 107.8 ?
C3 C2 H2 . . 107.8 ?
C4 C3 C2 . . 114.83(9) ?
C4 C3 C8 . . 105.55(10) ?
C2 C3 C8 . . 111.68(10) ?
C4 C3 H3 . . 108.2 ?
C2 C3 H3 . . 108.2 ?
C8 C3 H3 . . 108.2 ?
O3 C4 C5 . . 122.47(12) ?
O3 C4 C3 . . 123.05(11) ?
C5 C4 C3 . . 114.19(11) ?
C4 C5 C6 . . 108.84(11) ?
C4 C5 H5A . . 109.9 ?
C6 C5 H5A . . 109.9 ?
C4 C5 H5B . . 109.9 ?
C6 C5 H5B . . 109.9 ?
H5A C5 H5B . . 108.3 ?
C7 C6 C5 . . 110.30(11) ?
C7 C6 H6A . . 109.6 ?
C5 C6 H6A . . 109.6 ?
C7 C6 H6B . . 109.6 ?
C5 C6 H6B . . 109.6 ?
H6A C6 H6B . . 108.1 ?
C6 C7 C8 . . 112.15(10) ?
C6 C7 H7A . . 109.2 ?
C8 C7 H7A . . 109.2 ?
C6 C7 H7B . . 109.2 ?
C8 C7 H7B . . 109.2 ?
H7A C7 H7B . . 107.9 ?
C7 C8 C3 . . 112.33(10) ?
C7 C8 H8A . . 109.1 ?
C3 C8 H8A . . 109.1 ?
C7 C8 H8B . . 109.1 ?
C3 C8 H8B . . 109.1 ?
H8A C8 H8B . . 107.9 ?
C14 C9 C10 . . 117.75(12) ?
C14 C9 C2 . . 120.91(10) ?
C10 C9 C2 . . 121.29(11) ?
C11 C10 C9 . . 120.93(12) ?
C11 C10 H10 . . 119.5 ?
C9 C10 H10 . . 119.5 ?
C12 C11 C10 . . 120.70(12) ?
C12 C11 H11 . . 119.7 ?
C10 C11 H11 . . 119.7 ?
C13 C12 C11 . . 119.17(13) ?
C13 C12 H12 . . 120.4 ?
C11 C12 H12 . . 120.4 ?
C12 C13 C14 . . 120.48(13) ?
C12 C13 H13 . . 119.8 ?
C14 C13 H13 . . 119.8 ?
C13 C14 C9 . . 120.94(12) ?
C13 C14 H14 . . 119.5 ?
C9 C14 H14 . . 119.5 ?

loop_
_geom_bond_atom_site_label_1
_geom_bond_atom_site_label_2
_geom_bond_site_symmetry_2
_geom_bond_distance
_geom_bond_publ_flag
O1 N1 . 1.2198(13) ?
O2 N1 . 1.2258(12) ?
O3 C4 . 1.2210(14) ?
N1 C1 . 1.4865(15) ?
C1 C2 . 1.5316(16) ?
C1 H1A . 0.9900 ?
C1 H1B . 0.9900 ?
C2 C9 . 1.5192(17) ?
C2 C3 . 1.5343(16) ?
C2 H2 . 1.0000 ?
C3 C4 . 1.5187(17) ?
C3 C8 . 1.5442(16) ?
C3 H3 . 1.0000 ?
C4 C5 . 1.5035(18) ?
C5 C6 . 1.5355(19) ?
C5 H5A . 0.9900 ?
C5 H5B . 0.9900 ?
C6 C7 . 1.5209(18) ?
C6 H6A . 0.9900 ?
C6 H6B . 0.9900 ?
C7 C8 . 1.5234(17) ?
C7 H7A . 0.9900 ?
C7 H7B . 0.9900 ?
C8 H8A . 0.9900 ?
C8 H8B . 0.9900 ?
C9 C14 . 1.3888(17) ?
C9 C10 . 1.3919(16) ?
C10 C11 . 1.3786(18) ?
C10 H10 . 0.9500 ?
C11 C12 . 1.3770(19) ?
C11 H11 . 0.9500 ?
C12 C13 . 1.3732(19) ?
C12 H12 . 0.9500 ?
C13 C14 . 1.3862(19) ?
C13 H13 . 0.9500 ?
C14 H14 . 0.9500 ?

loop_
_geom_hbond_atom_site_label_D
_geom_hbond_atom_site_label_H
_geom_hbond_atom_site_label_A
_geom_hbond_site_symmetry_A
_geom_hbond_distance_DH
_geom_hbond_distance_HA
_geom_hbond_distance_DA
_geom_hbond_angle_DHA
_geom_hbond_publ_flag
C1 H1B O2 4_565 0.99 2.57 3.4403(14) 146 yes
C5 H5A O2 2_645 0.99 2.47 3.4312(16) 165 yes
C8 H8A O1 1_545 0.99 2.53 3.3536(16) 140 yes
C10 H10 O2 4_565 0.95 2.50 3.4289(15) 165 yes

loop_
_geom_torsion_atom_site_label_1
_geom_torsion_atom_site_label_2
_geom_torsion_atom_site_label_3
_geom_torsion_atom_site_label_4
_geom_torsion_site_symmetry_1
_geom_torsion_site_symmetry_2
_geom_torsion_site_symmetry_3
_geom_torsion_site_symmetry_4
_geom_torsion
_geom_torsion_publ_flag
O1 N1 C1 C2 . . . . -128.32(12) ?
O2 N1 C1 C2 . . . . 52.56(14) ?
N1 C1 C2 C9 . . . . 61.75(12) ?
N1 C1 C2 C3 . . . . -173.91(9) ?
C9 C2 C3 C4 . . . . -176.37(10) ?
C1 C2 C3 C4 . . . . 59.53(13) ?
C9 C2 C3 C8 . . . . -56.26(13) ?
C1 C2 C3 C8 . . . . 179.64(9) ?
C2 C3 C4 O3 . . . . 10.01(17) ?
C8 C3 C4 O3 . . . . -113.44(13) ?
C2 C3 C4 C5 . . . . -176.03(10) ?
C8 C3 C4 C5 . . . . 60.52(13) ?
O3 C4 C5 C6 . . . . 112.56(13) ?
C3 C4 C5 C6 . . . . -61.43(14) ?
C4 C5 C6 C7 . . . . 55.04(14) ?
C5 C6 C7 C8 . . . . -53.99(14) ?
C6 C7 C8 C3 . . . . 56.07(15) ?
C4 C3 C8 C7 . . . . -56.14(13) ?
C2 C3 C8 C7 . . . . 178.44(10) ?
C1 C2 C9 C14 . . . . -122.22(12) ?
C3 C2 C9 C14 . . . . 113.75(13) ?
C1 C2 C9 C10 . . . . 60.49(14) ?
C3 C2 C9 C10 . . . . -63.53(15) ?
C14 C9 C10 C11 . . . . -1.04(19) ?
C2 C9 C10 C11 . . . . 176.33(11) ?
C9 C10 C11 C12 . . . . -0.4(2) ?
C10 C11 C12 C13 . . . . 1.2(2) ?
C11 C12 C13 C14 . . . . -0.6(2) ?
C12 C13 C14 C9 . . . . -0.9(2) ?
C10 C9 C14 C13 . . . . 1.68(19) ?
C2 C9 C14 C13 . . . . -175.70(12) ?

loop_
_cod_related_entry_id
_cod_related_entry_database
_cod_related_entry_code
1 ChemSpider 4286635
